data_1571446
loop_
_publ_author_name
'Li, Li'
'Zhao, Hui-Feng'
'Gan, Mei-Xing'
'Zhang, Tao'
'Li, Jia-Ning'
'Tao, Shi'
'Peng, Jing'
'Yu, Hai-Bin'
'Peng, Xu'

_publ_section_title
;
 Amorphous conversion in pyrolytic symmetric trinuclear nickel clusters
 trigger trifunctional electrocatalysts.
;
_journal_issue 20
_journal_name_full 'Chemical science'
_journal_page_first 7689
_journal_page_last 7697
_journal_paper_doi 10.1039/d4sc01696c
_journal_volume 15
_journal_year 2024
_chemical_formula_moiety '2(C21 H24 N3 Ni1.5 O6)'
_chemical_formula_sum 'C42 H50 N6 Ni3 O12'
_chemical_formula_weight 1007.01
_chemical_melting_point 293
_chemical_name_common Ni3(H3sal-dahp)?DMF
_chemical_name_systematic C42H50N6Ni3O12
_chemical_properties_physical Heat-sensitive
_space_group_crystal_system triclinic
_space_group_IT_number 2
_space_group_name_Hall '-P 1'
_space_group_name_H-M_alt 'P -1'
_atom_sites_solution_hydrogens mixed
_atom_sites_solution_primary dual
_audit_creation_date 2021-12-29
_audit_creation_method
;
Olex2 1.3
(compiled 2020.11.12 svn.r5f609507 for OlexSys, GUI svn.r6408)
;
_audit_update_record
;
2023-06-15 deposited with the CCDC.	2024-04-16 downloaded from the CCDC.
;
_cell_angle_alpha 82.996(5)
_cell_angle_beta 87.336(5)
_cell_angle_gamma 68.730(6)
_cell_formula_units_Z 2
_cell_length_a 10.6889(7)
_cell_length_b 14.1596(9)
_cell_length_c 15.3942(9)
_cell_measurement_reflns_used 8094
_cell_measurement_temperature 293(2)
_cell_measurement_theta_max 74.1280
_cell_measurement_theta_min 2.8480
_cell_volume 2155.0(3)
_computing_cell_refinement 'CrysAlisPro 1.171.39.34b (Rigaku OD, 2017)'
_computing_data_collection 'CrysAlisPro 1.171.39.34b (Rigaku OD, 2017)'
_computing_data_reduction 'CrysAlisPro 1.171.39.34b (Rigaku OD, 2017)'
_computing_molecular_graphics 'Olex2 1.3 (Dolomanov et al., 2009)'
_computing_publication_material 'Olex2 1.3 (Dolomanov et al., 2009)'
_computing_structure_refinement 'SHELXL 2018/3 (Sheldrick, 2015)'
_computing_structure_solution 'SHELXT 2018/2 (Sheldrick, 2018)'
_diffrn_ambient_temperature 293(2)
_diffrn_detector_area_resol_mean 7.9
_diffrn_measured_fraction_theta_full 0.996
_diffrn_measured_fraction_theta_max 0.996
_diffrn_measurement_details
;
List of Runs (angles in degrees, time in seconds):

  # Type    Start    End  Width  t~exp~   \w     \q     \k     \f   Frames
#--------------------------------------------------------------------------
  1  \w     32.00  92.00   0.50    2.13    --   37.97  57.00 -60.00  120
  2  \w     81.00 106.00   0.50    2.13    --   37.97  37.00 -60.00   50
  3  \w    121.00 178.00   0.50    2.13    --  112.45 111.00-180.00  114
  4  \w    109.00 148.00   0.50    2.13    --  112.45 178.00 -60.00   78
  5  \w    106.00 158.00   0.50    2.13    --  112.45 111.00  60.00  104
  6  \w    106.00 163.00   0.50    2.13    --  112.45 100.00 159.00  114
  7  \w     75.00 162.00   0.50    2.13    --  112.45  77.00  60.00  174
  8  \w     98.00 176.00   0.50    2.13    --  112.45  77.00 -60.00  156
  9  \w     80.00 155.00   0.50    2.13    --  112.45  61.00-150.00  150
 10  \w     62.00  98.00   0.50    2.13    --  112.45 178.00 -60.00   72
 11  \w     61.00 106.00   0.50    2.13    --   37.97 178.00  60.00   90
 12  \w     63.00 138.00   0.50    2.13    --  112.45 178.00  90.00  150
 13  \w      1.00  56.00   0.50    2.13    --   37.97  37.00 -60.00  110
 14  \w     29.00  92.00   0.50    2.13    --  112.45 -94.00-180.00  126
 15  \w     44.00 115.00   0.50    2.13    --  112.45-111.00 -90.00  142
 16  \w     55.00 105.00   0.50    2.13    --  112.45-111.00  30.00  100
 17  \w     58.00 111.00   0.50    2.13    --  112.45-100.00  54.00  106
 18  \w     80.00 105.00   0.50    2.13    --  112.45-111.00 150.00   50
 19  \w     30.00  76.00   0.50    2.13    --  112.45-111.00 150.00   92
 20  \w      0.00  87.00   0.50    2.13    --   37.97-100.00  54.00  174
 21  \w     29.00 105.00   0.50    2.13    --  112.45 -94.00 -90.00  152
 22  \w     34.00  86.00   0.50    2.13    --   37.97 -99.00-150.00  104
 23  \w     -1.00  24.00   0.50    0.53    --    0.00-100.00  54.00   50
 24  \w      1.00 116.00   0.50    2.13    --   37.97  77.00 150.00  230
 25  \w    -36.00 -11.00   0.50    0.53    --    0.00 100.00 159.00   50
 26  \w    -58.00  11.00   0.50    2.13    --  -37.97 100.00 159.00  138
 27  \w    -46.00 -21.00   0.50    2.13    --  -98.50 100.00 159.00   50
 28  \w    -77.00 -52.00   0.50    2.13    --  -98.50 100.00 159.00   50
 29  \w   -113.00 -10.00   0.50    2.13    --  -37.97 -57.00  30.00  206
 30  \w   -122.00 -82.00   0.50    2.13    --  -98.50-100.00  54.00   80
 31  \w   -131.00 -96.00   0.50    2.13    --  -98.50 -94.00 150.00   70
 32  \w   -164.00 -61.00   0.50    2.13    --  -98.50 -77.00  90.00  206
 33  \w   -169.00-144.00   0.50    2.13    --  -98.50 -94.00 150.00   50
 34  \w   -173.00 -78.00   0.50    2.13    --  -98.50-111.00   0.00  190
 35  \w    -67.00 -23.00   0.50    2.13    --  -98.50 111.00 -90.00   88
 36  \w    -70.00 -36.00   0.50    2.13    --  -98.50 178.00-120.00   68
 37  \w   -102.00 -47.00   0.50    2.13    --  -98.50 178.00 -90.00  110
 38  \w   -119.00 -94.00   0.50    2.13    --  -98.50 178.00-120.00   50
;
_diffrn_orient_matrix_type 'CrysAlisPro convention (1999,Acta A55,543-557)'
_diffrn_orient_matrix_UB_11 0.0569712000
_diffrn_orient_matrix_UB_12 0.0851119000
_diffrn_orient_matrix_UB_13 -0.0256704000
_diffrn_orient_matrix_UB_21 0.0673712000
_diffrn_orient_matrix_UB_22 -0.0222603000
_diffrn_orient_matrix_UB_23 0.0903350000
_diffrn_orient_matrix_UB_31 0.1270278000
_diffrn_orient_matrix_UB_32 -0.0778943000
_diffrn_orient_matrix_UB_33 -0.0366968000
_diffrn_radiation_probe x-ray
_diffrn_radiation_type 'Cu K\a'
_diffrn_radiation_wavelength 1.54184
_diffrn_reflns_av_R_equivalents 0.0526
_diffrn_reflns_av_unetI/netI 0.0495
_diffrn_reflns_Laue_measured_fraction_full 0.996
_diffrn_reflns_Laue_measured_fraction_max 0.996
_diffrn_reflns_limit_h_max 12
_diffrn_reflns_limit_h_min -12
_diffrn_reflns_limit_k_max 16
_diffrn_reflns_limit_k_min -16
_diffrn_reflns_limit_l_max 17
_diffrn_reflns_limit_l_min -18
_diffrn_reflns_number 18905
_diffrn_reflns_point_group_measured_fraction_full 0.996
_diffrn_reflns_point_group_measured_fraction_max 0.996
_diffrn_reflns_theta_full 67.070
_diffrn_reflns_theta_max 67.070
_diffrn_reflns_theta_min 2.892
_exptl_absorpt_coefficient_mu 2.114
_exptl_absorpt_correction_T_max 1.00000
_exptl_absorpt_correction_T_min 0.27937
_exptl_absorpt_correction_type multi-scan
_exptl_absorpt_process_details
;
CrysAlisPro 1.171.39.34b (Rigaku Oxford Diffraction, 2017)
Empirical absorption correction using spherical harmonics,
 implemented in SCALE3 ABSPACK scaling algorithm.
;
_exptl_crystal_colour 'brown gray'
_exptl_crystal_colour_lustre metallic
_exptl_crystal_colour_modifier light
_exptl_crystal_colour_primary white
_exptl_crystal_density_diffrn 1.552
_exptl_crystal_description block
_exptl_crystal_F_000 1048
_exptl_crystal_recrystallization_method 'From the Melt'
_exptl_crystal_size_max 0.1
_exptl_crystal_size_mid 0.1
_exptl_crystal_size_min 0.1
_refine_diff_density_max 0.563
_refine_diff_density_min -0.640
_refine_diff_density_rms 0.094
_refine_ls_extinction_method none
_refine_ls_goodness_of_fit_ref 1.076
_refine_ls_hydrogen_treatment constr
_refine_ls_matrix_type full
_refine_ls_number_parameters 577
_refine_ls_number_reflns 7664
_refine_ls_number_restraints 0
_refine_ls_restrained_S_all 1.076
_refine_ls_R_factor_all 0.0759
_refine_ls_R_factor_gt 0.0683
_refine_ls_shift/su_max 0.000
_refine_ls_shift/su_mean 0.000
_refine_ls_structure_factor_coef Fsqd
_refine_ls_weighting_details 'w=1/[\s^2^(Fo^2^)+(0.1178P)^2^+2.2161P] where P=(Fo^2^+2Fc^2^)/3'
_refine_ls_weighting_scheme calc
_refine_ls_wR_factor_gt 0.1949
_refine_ls_wR_factor_ref 0.2012
_reflns_Friedel_coverage 0.000
_reflns_number_gt 6569
_reflns_number_total 7664
_reflns_threshold_expression 'I > 2\s(I)'
_cod_data_source_file d4sc01696c2.cif
_cod_data_source_block exp_7069
_cod_depositor_comments 'Adding full bibliography for 1571446.cif.'
_cod_original_cell_volume 2155.0(2)
_cod_database_code 1571446
_shelx_shelxl_version_number 2018/3
_chemical_oxdiff_formula 'C H O N Ni Cl'
_shelx_space_group_comment
;
The symmetry employed for this shelxl refinement is uniquely defined
by the following loop, which should always be used as a source of
symmetry information in preference to the above space-group names.
They are only intended as comments.
;
_shelx_estimated_absorpt_t_max 0.816
_shelx_estimated_absorpt_t_min 0.816
_reflns_odcompleteness_completeness 99.65
_reflns_odcompleteness_iscentric 1
_reflns_odcompleteness_theta 66.97
_olex2_refinement_description
;
1. Fixed Uiso
 At 1.2 times of:
  All C(H) groups, All C(H,H) groups, All O(H) groups
 At 1.5 times of:
  All C(H,H,H) groups
2.a Rotating group:
 O6(H6), O00I(H00I)
2.b Ternary CH refined with riding coordinates:
 C9(H9), C01J(H01J)
2.c Secondary CH2 refined with riding coordinates:
 C8(H8A,H8B), C10(H10A,H10B), C01G(H01A,H01B), C01K(H01C,H01D)
2.d Aromatic/amide H refined with riding coordinates:
 C1(H1), C2(H2), C3(H3), C4(H4), C7(H7), C11(H11), C14(H14), C17(H17),
 C18(H18), C19(H19), C20(H20), C21(H21), C00T(H00T), C00Z(H00Z), C01E(H01E),
 C01H(H01H), C01I(H01I), C01L(H01L), C01O(H01O), C01Q(H01Q), C010(H010),
 C013(H013), C016(H016), C019(H019)
2.e Idealised Me refined as rotating group:
 C12(H12A,H12B,H12C), C13(H13A,H13B,H13C), C01M(H01F,H01G,H01K), C01P(H01M,
 H01N,H01P)
;
_olex2_submission_special_instructions 'No special instructions were received'
_oxdiff_exptl_absorpt_empirical_details
;
Empirical correction (ABSPACK) includes:
- Absorption correction using spherical harmonics
- Frame scaling
;
_oxdiff_exptl_absorpt_empirical_full_max 3.860
_oxdiff_exptl_absorpt_empirical_full_min 0.321

loop_
_space_group_symop_operation_xyz
'x, y, z'
'-x, -y, -z'

loop_
_atom_site_label
_atom_site_type_symbol
_atom_site_fract_x
_atom_site_fract_y
_atom_site_fract_z
_atom_site_U_iso_or_equiv
_atom_site_adp_type
_atom_site_occupancy
_atom_site_site_symmetry_order
_atom_site_calc_flag
_atom_site_refinement_flags_posn
_atom_site_refinement_flags_adp
_atom_site_refinement_flags_occupancy
_atom_site_disorder_assembly
_atom_site_disorder_group
Ni01 Ni 0.500000 1.000000 0.500000 0.0398(2) Uani 1 2 d S . P . .
Ni3 Ni 0.39071(7) 0.87561(5) 0.39540(4) 0.0414(2) Uani 1 1 d . . . . .
O1 O 0.4057(3) 1.1017(2) 0.39259(19) 0.0515(7) Uani 1 1 d . . . . .
O2 O 0.3282(4) 1.0105(2) 0.3144(2) 0.0565(8) Uani 1 1 d . . . . .
O3 O 0.3396(3) 0.9469(2) 0.50384(17) 0.0445(6) Uani 1 1 d . . . . .
O4 O 0.5734(3) 0.8813(2) 0.41709(19) 0.0451(7) Uani 1 1 d . . . . .
O5 O 0.4478(3) 0.7246(2) 0.4763(2) 0.0560(8) Uani 1 1 d . . . . .
O6 O 0.2998(5) 0.6723(3) 0.3298(3) 0.0802(11) Uani 1 1 d . . . . .
H6 H 0.344853 0.680848 0.371692 0.096 Uiso 1 1 d R U . . .
N1 N 0.6132(5) 0.6268(3) 0.5700(3) 0.0684(12) Uani 1 1 d . . . . .
N2 N 0.4705(4) 0.7919(3) 0.2952(2) 0.0481(8) Uani 1 1 d . . . . .
N3 N 0.2059(4) 0.8697(3) 0.3901(2) 0.0473(8) Uani 1 1 d . . . . .
C1 C 0.2645(5) 0.9468(3) 0.6506(3) 0.0501(10) Uani 1 1 d . . . . .
H1 H 0.329963 0.970748 0.665526 0.060 Uiso 1 1 calc R U . . .
C2 C 0.1789(5) 0.9288(4) 0.7146(3) 0.0575(12) Uani 1 1 d . . . . .
H2 H 0.189123 0.938428 0.772136 0.069 Uiso 1 1 calc R U . . .
C3 C 0.0773(5) 0.8963(4) 0.6935(3) 0.0618(12) Uani 1 1 d . . . . .
H3 H 0.019173 0.884408 0.736633 0.074 Uiso 1 1 calc R U . . .
C4 C 0.0636(5) 0.8818(4) 0.6088(3) 0.0570(11) Uani 1 1 d . . . . .
H4 H -0.006324 0.862044 0.594620 0.068 Uiso 1 1 calc R U . . .
C5 C 0.1516(4) 0.8959(3) 0.5428(3) 0.0452(9) Uani 1 1 d . . . . .
C6 C 0.2557(4) 0.9301(3) 0.5642(3) 0.0415(9) Uani 1 1 d . . . . .
C7 C 0.1277(5) 0.8776(3) 0.4561(3) 0.0501(10) Uani 1 1 d . . . . .
H7 H 0.045958 0.870854 0.447354 0.060 Uiso 1 1 calc R U . . .
C8 C 0.1581(5) 0.8515(4) 0.3081(3) 0.0587(12) Uani 1 1 d . . . . .
H8A H 0.139228 0.912119 0.266363 0.070 Uiso 1 1 calc R U . . .
H8B H 0.075115 0.838976 0.319151 0.070 Uiso 1 1 calc R U . . .
C9 C 0.2612(5) 0.7606(4) 0.2685(3) 0.0579(12) Uani 1 1 d . . . . .
H9 H 0.216464 0.746253 0.220316 0.069 Uiso 1 1 calc R U . . .
C10 C 0.3834(6) 0.7822(4) 0.2295(3) 0.0600(12) Uani 1 1 d . . . . .
H10A H 0.435020 0.727366 0.195568 0.072 Uiso 1 1 calc R U . . .
H10B H 0.352960 0.844788 0.189854 0.072 Uiso 1 1 calc R U . . .
C11 C 0.5185(5) 0.7112(4) 0.5408(3) 0.0553(11) Uani 1 1 d . . . . .
H11 H 0.502718 0.766921 0.571639 0.066 Uiso 1 1 calc R U . . .
C12 C 0.6940(8) 0.6206(6) 0.6446(5) 0.103(2) Uani 1 1 d . . . . .
H12A H 0.781337 0.618864 0.624928 0.155 Uiso 1 1 calc R U . . .
H12B H 0.702866 0.559720 0.682835 0.155 Uiso 1 1 calc R U . . .
H12C H 0.651684 0.679100 0.675477 0.155 Uiso 1 1 calc R U . . .
C13 C 0.6517(9) 0.5376(5) 0.5228(6) 0.113(3) Uani 1 1 d . . . . .
H13A H 0.592534 0.551422 0.473931 0.169 Uiso 1 1 calc R U . . .
H13B H 0.645606 0.480693 0.561133 0.169 Uiso 1 1 calc R U . . .
H13C H 0.742254 0.521935 0.501998 0.169 Uiso 1 1 calc R U . . .
C14 C 0.5934(5) 0.7323(3) 0.2957(3) 0.0519(11) Uani 1 1 d . . . . .
H14 H 0.617866 0.685476 0.254786 0.062 Uiso 1 1 calc R U . . .
C15 C 0.6987(5) 0.7296(3) 0.3528(3) 0.0529(11) Uani 1 1 d . . . . .
C16 C 0.6867(4) 0.8049(3) 0.4090(3) 0.0447(9) Uani 1 1 d . . . . .
C17 C 0.8015(5) 0.7941(4) 0.4563(3) 0.0563(11) Uani 1 1 d . . . . .
H17 H 0.797177 0.843405 0.492306 0.068 Uiso 1 1 calc R U . . .
C18 C 0.9185(6) 0.7138(4) 0.4509(4) 0.0705(14) Uani 1 1 d . . . . .
H18 H 0.991338 0.708173 0.484601 0.085 Uiso 1 1 calc R U . . .
C19 C 0.9314(6) 0.6395(5) 0.3959(5) 0.0840(18) Uani 1 1 d . . . . .
H19 H 1.011944 0.584889 0.392300 0.101 Uiso 1 1 calc R U . . .
C20 C 0.8227(6) 0.6491(4) 0.3472(4) 0.0697(14) Uani 1 1 d . . . . .
H20 H 0.830977 0.600845 0.309247 0.084 Uiso 1 1 calc R U . . .
C21 C 0.3388(5) 1.0903(3) 0.3339(3) 0.0533(11) Uani 1 1 d . . . . .
H21 H 0.289242 1.149754 0.299379 0.064 Uiso 1 1 calc R U . . .
Ni2 Ni 1.000000 0.500000 0.000000 0.0406(3) Uani 1 2 d S . P . .
Ni1 Ni 0.70410(7) 0.63196(5) -0.02573(5) 0.0455(2) Uani 1 1 d . . . . .
O00B O 0.9433(3) 0.4467(2) -0.1076(2) 0.0532(8) Uani 1 1 d . . . . .
O00E O 0.7241(3) 0.5394(3) -0.1235(2) 0.0618(9) Uani 1 1 d . . . . .
O00I O 0.3832(4) 0.8361(3) -0.0050(3) 0.0771(11) Uani 1 1 d . . . . .
H00I H 0.463852 0.832452 0.005408 0.093 Uiso 1 1 d R U . . .
O007 O 0.8834(3) 0.6477(2) -0.05370(19) 0.0462(7) Uani 1 1 d . . . . .
O008 O 0.8141(3) 0.5156(2) 0.05833(19) 0.0466(7) Uani 1 1 d . . . . .
O009 O 0.6647(3) 0.7394(2) 0.07420(19) 0.0487(7) Uani 1 1 d . . . . .
N00H N 0.5323(4) 0.6150(3) 0.0211(3) 0.0554(10) Uani 1 1 d . . . . .
N00J N 0.7616(4) 0.8261(3) 0.1452(3) 0.0545(9) Uani 1 1 d . . . . .
N00K N 0.6163(4) 0.7585(3) -0.1085(3) 0.0571(10) Uani 1 1 d . . . . .
C00O C 0.7747(5) 0.4860(3) 0.1360(3) 0.0482(10) Uani 1 1 d . . . . .
C00R C 0.7898(5) 0.8289(3) -0.0926(3) 0.0542(11) Uani 1 1 d . . . . .
C00T C 0.7615(5) 0.7439(3) 0.1118(3) 0.0460(9) Uani 1 1 d . . . . .
H00T H 0.839294 0.686100 0.117054 0.055 Uiso 1 1 calc R U . . .
C00U C 0.6360(5) 0.5116(3) 0.1571(3) 0.0553(11) Uani 1 1 d . . . . .
C00V C 0.8957(5) 0.7384(3) -0.0604(3) 0.0482(10) Uani 1 1 d . . . . .
C00Z C 0.5273(5) 0.5687(4) 0.0978(4) 0.0606(13) Uani 1 1 d . . . . .
H00Z H 0.442134 0.572660 0.117549 0.073 Uiso 1 1 calc R U . . .
C01E C 0.8071(7) 0.9230(4) -0.0976(4) 0.0726(16) Uani 1 1 d . . . . .
H01E H 0.738322 0.981716 -0.120397 0.087 Uiso 1 1 calc R U . . .
C01G C 0.4821(5) 0.7782(5) -0.1418(4) 0.0726(15) Uani 1 1 d . . . . .
H01A H 0.487365 0.729042 -0.181857 0.087 Uiso 1 1 calc R U . . .
H01B H 0.448146 0.845768 -0.173969 0.087 Uiso 1 1 calc R U . . .
C01H C 1.0264(6) 0.8433(4) -0.0401(4) 0.0716(15) Uani 1 1 d . . . . .
H01H H 1.105645 0.847682 -0.021794 0.086 Uiso 1 1 calc R U . . .
C01I C 0.8294(7) 0.3902(4) 0.2789(4) 0.0740(15) Uani 1 1 d . . . . .
H01I H 0.894193 0.349425 0.319421 0.089 Uiso 1 1 calc R U . . .
C01J C 0.3867(5) 0.7710(4) -0.0682(4) 0.0695(15) Uani 1 1 d . . . . .
H01J H 0.296965 0.797649 -0.094368 0.083 Uiso 1 1 calc R U . . .
C01K C 0.4061(5) 0.6644(5) -0.0260(5) 0.0776(17) Uani 1 1 d . . . . .
H01C H 0.332564 0.667725 0.014313 0.093 Uiso 1 1 calc R U . . .
H01D H 0.402682 0.623120 -0.071042 0.093 Uiso 1 1 calc R U . . .
C01L C 0.9221(7) 0.9308(4) -0.0698(5) 0.0812(17) Uani 1 1 d . . . . .
H01L H 0.929804 0.994283 -0.071015 0.097 Uiso 1 1 calc R U . . .
C01M C 0.8816(6) 0.8248(5) 0.1877(4) 0.0770(16) Uani 1 1 d . . . . .
H01F H 0.949537 0.757867 0.189351 0.116 Uiso 1 1 calc R U . . .
H01G H 0.859851 0.842088 0.246316 0.116 Uiso 1 1 calc R U . . .
H01K H 0.914436 0.873474 0.155392 0.116 Uiso 1 1 calc R U . . .
C01O C 0.5990(7) 0.4753(5) 0.2393(4) 0.0769(17) Uani 1 1 d . . . . .
H01O H 0.508396 0.492253 0.253125 0.092 Uiso 1 1 calc R U . . .
C01P C 0.6457(6) 0.9194(4) 0.1391(4) 0.0742(16) Uani 1 1 d . . . . .
H01M H 0.580435 0.914054 0.101107 0.111 Uiso 1 1 calc R U . . .
H01N H 0.672261 0.975396 0.115933 0.111 Uiso 1 1 calc R U . . .
H01P H 0.607278 0.930827 0.196257 0.111 Uiso 1 1 calc R U . . .
C01Q C 0.6947(8) 0.4147(5) 0.3003(4) 0.0839(19) Uani 1 1 d . . . . .
H01Q H 0.669003 0.390776 0.354603 0.101 Uiso 1 1 calc R U . . .
C010 C 0.8328(5) 0.4724(4) -0.1421(3) 0.0536(11) Uani 1 1 d . . . . .
H010 H 0.829390 0.437179 -0.188552 0.064 Uiso 1 1 calc R U . . .
C013 C 0.8689(6) 0.4249(4) 0.1994(3) 0.0594(12) Uani 1 1 d . . . . .
H013 H 0.960031 0.407724 0.187146 0.071 Uiso 1 1 calc R U . . .
C016 C 0.6616(5) 0.8309(4) -0.1212(3) 0.0596(13) Uani 1 1 d . . . . .
H016 H 0.606547 0.891285 -0.151974 0.071 Uiso 1 1 calc R U . . .
C019 C 1.0143(5) 0.7481(4) -0.0372(3) 0.0574(11) Uani 1 1 d . . . . .
H019 H 1.087256 0.689698 -0.019225 0.069 Uiso 1 1 calc R U . . .

loop_
_atom_site_aniso_label
_atom_site_aniso_U_11
_atom_site_aniso_U_22
_atom_site_aniso_U_33
_atom_site_aniso_U_23
_atom_site_aniso_U_13
_atom_site_aniso_U_12
Ni01 0.0485(6) 0.0411(5) 0.0346(5) -0.0146(4) -0.0011(4) -0.0185(4)
Ni3 0.0490(4) 0.0437(4) 0.0356(4) -0.0152(3) -0.0012(3) -0.0178(3)
O1 0.0662(19) 0.0486(16) 0.0441(16) -0.0089(13) -0.0038(14) -0.0245(15)
O2 0.077(2) 0.0537(18) 0.0413(16) -0.0093(13) -0.0127(15) -0.0238(16)
O3 0.0541(17) 0.0509(16) 0.0361(14) -0.0172(12) 0.0029(12) -0.0242(13)
O4 0.0462(16) 0.0430(15) 0.0481(16) -0.0204(12) -0.0003(12) -0.0135(12)
O5 0.064(2) 0.0521(18) 0.0538(18) -0.0062(14) -0.0066(15) -0.0228(15)
O6 0.105(3) 0.059(2) 0.088(3) -0.012(2) -0.012(2) -0.041(2)
N1 0.073(3) 0.055(2) 0.069(3) 0.012(2) -0.008(2) -0.018(2)
N2 0.067(2) 0.0463(19) 0.0379(17) -0.0174(15) 0.0051(16) -0.0248(18)
N3 0.051(2) 0.0459(19) 0.0446(19) -0.0154(15) -0.0061(16) -0.0133(16)
C1 0.051(2) 0.055(2) 0.045(2) -0.0128(19) 0.0033(19) -0.018(2)
C2 0.067(3) 0.059(3) 0.042(2) -0.013(2) 0.007(2) -0.015(2)
C3 0.067(3) 0.063(3) 0.056(3) -0.010(2) 0.020(2) -0.024(2)
C4 0.055(3) 0.055(3) 0.066(3) -0.013(2) 0.008(2) -0.025(2)
C5 0.045(2) 0.044(2) 0.047(2) -0.0124(17) 0.0006(18) -0.0135(17)
C6 0.045(2) 0.0362(19) 0.043(2) -0.0105(16) 0.0036(17) -0.0123(16)
C7 0.047(2) 0.050(2) 0.060(3) -0.016(2) -0.005(2) -0.0221(19)
C8 0.058(3) 0.066(3) 0.056(3) -0.021(2) -0.012(2) -0.021(2)
C9 0.069(3) 0.057(3) 0.056(3) -0.023(2) -0.012(2) -0.027(2)
C10 0.085(4) 0.056(3) 0.042(2) -0.018(2) -0.005(2) -0.024(2)
C11 0.064(3) 0.055(3) 0.047(2) -0.006(2) 0.005(2) -0.022(2)
C12 0.093(5) 0.113(6) 0.090(5) 0.029(4) -0.032(4) -0.031(4)
C13 0.143(7) 0.051(3) 0.125(6) 0.001(4) -0.021(5) -0.014(4)
C14 0.071(3) 0.043(2) 0.047(2) -0.0237(19) 0.016(2) -0.023(2)
C15 0.061(3) 0.044(2) 0.056(3) -0.018(2) 0.010(2) -0.019(2)
C16 0.048(2) 0.046(2) 0.043(2) -0.0109(17) 0.0061(18) -0.0192(19)
C17 0.060(3) 0.054(3) 0.059(3) -0.014(2) -0.002(2) -0.022(2)
C18 0.059(3) 0.065(3) 0.087(4) -0.018(3) -0.007(3) -0.019(3)
C19 0.062(3) 0.061(3) 0.118(5) -0.030(3) -0.003(3) -0.002(3)
C20 0.070(3) 0.049(3) 0.090(4) -0.026(3) 0.004(3) -0.017(2)
C21 0.072(3) 0.045(2) 0.042(2) -0.0062(18) -0.003(2) -0.019(2)
Ni2 0.0428(5) 0.0335(5) 0.0414(5) -0.0129(4) -0.0018(4) -0.0061(4)
Ni1 0.0456(4) 0.0393(4) 0.0485(4) -0.0148(3) -0.0032(3) -0.0082(3)
O00B 0.0565(18) 0.0463(16) 0.0513(17) -0.0214(13) -0.0065(14) -0.0062(14)
O00E 0.061(2) 0.061(2) 0.060(2) -0.0309(16) -0.0094(16) -0.0088(16)
O00I 0.074(2) 0.063(2) 0.084(3) -0.027(2) 0.004(2) -0.009(2)
O007 0.0506(16) 0.0334(14) 0.0480(16) -0.0087(12) -0.0019(13) -0.0059(12)
O008 0.0491(16) 0.0418(15) 0.0454(15) -0.0116(12) 0.0062(13) -0.0107(12)
O009 0.0542(18) 0.0446(15) 0.0482(16) -0.0197(13) -0.0004(14) -0.0140(13)
N00H 0.053(2) 0.0434(19) 0.072(3) -0.0274(19) -0.0044(19) -0.0132(17)
N00J 0.060(2) 0.054(2) 0.055(2) -0.0261(17) 0.0012(18) -0.0206(18)
N00K 0.060(2) 0.055(2) 0.046(2) -0.0157(17) -0.0061(17) -0.0032(19)
C00O 0.066(3) 0.0345(19) 0.047(2) -0.0161(17) 0.010(2) -0.0195(19)
C00R 0.071(3) 0.041(2) 0.043(2) -0.0050(18) 0.006(2) -0.013(2)
C00T 0.053(2) 0.041(2) 0.044(2) -0.0157(17) 0.0041(19) -0.0130(18)
C00U 0.069(3) 0.044(2) 0.060(3) -0.024(2) 0.015(2) -0.026(2)
C00V 0.061(3) 0.038(2) 0.041(2) -0.0097(17) 0.0089(19) -0.0125(19)
C00Z 0.062(3) 0.049(3) 0.080(3) -0.031(2) 0.015(3) -0.024(2)
C01E 0.092(4) 0.040(2) 0.072(3) 0.000(2) 0.005(3) -0.010(3)
C01G 0.062(3) 0.082(4) 0.062(3) -0.019(3) -0.017(3) -0.006(3)
C01H 0.083(4) 0.067(3) 0.078(4) -0.027(3) 0.019(3) -0.038(3)
C01I 0.101(5) 0.060(3) 0.059(3) -0.009(2) 0.006(3) -0.027(3)
C01J 0.051(3) 0.071(3) 0.079(4) -0.029(3) -0.014(3) -0.004(2)
C01K 0.050(3) 0.073(4) 0.112(5) -0.033(3) -0.016(3) -0.015(3)
C01L 0.106(5) 0.049(3) 0.095(4) -0.013(3) 0.013(4) -0.036(3)
C01M 0.077(4) 0.091(4) 0.078(4) -0.037(3) 0.000(3) -0.040(3)
C01O 0.093(4) 0.073(4) 0.078(4) -0.026(3) 0.033(3) -0.045(3)
C01P 0.089(4) 0.047(3) 0.085(4) -0.029(3) -0.002(3) -0.017(3)
C01Q 0.112(5) 0.078(4) 0.066(4) -0.010(3) 0.028(4) -0.041(4)
C010 0.062(3) 0.052(2) 0.046(2) -0.021(2) -0.007(2) -0.013(2)
C013 0.078(3) 0.046(2) 0.051(3) -0.012(2) 0.007(2) -0.018(2)
C016 0.070(3) 0.047(3) 0.044(2) -0.0039(19) -0.002(2) 0.000(2)
C019 0.061(3) 0.052(3) 0.061(3) -0.015(2) 0.011(2) -0.020(2)

loop_
_atom_type_symbol
_atom_type_description
_atom_type_scat_dispersion_real
_atom_type_scat_dispersion_imag
_atom_type_scat_source
C C 0.0181 0.0091 'International Tables Vol C Tables 4.2.6.8 and 6.1.1.4'
H H 0.0000 0.0000 'International Tables Vol C Tables 4.2.6.8 and 6.1.1.4'
N N 0.0311 0.0180 'International Tables Vol C Tables 4.2.6.8 and 6.1.1.4'
Ni Ni -3.0029 0.5091 'International Tables Vol C Tables 4.2.6.8 and 6.1.1.4'
O O 0.0492 0.0322 'International Tables Vol C Tables 4.2.6.8 and 6.1.1.4'

loop_
_geom_angle_atom_site_label_1
_geom_angle_atom_site_label_2
_geom_angle_atom_site_label_3
_geom_angle
_geom_angle_site_symmetry_1
_geom_angle_site_symmetry_3
_geom_angle_publ_flag
O1 Ni01 O1 180.0 2_676 . ?
O1 Ni01 O3 92.84(12) . 2_676 ?
O1 Ni01 O3 87.16(12) 2_676 2_676 ?
O1 Ni01 O3 87.16(12) . . ?
O1 Ni01 O3 92.84(12) 2_676 . ?
O1 Ni01 O4 90.47(12) . 2_676 ?
O1 Ni01 O4 89.53(12) 2_676 2_676 ?
O1 Ni01 O4 90.47(12) 2_676 . ?
O1 Ni01 O4 89.53(12) . . ?
O3 Ni01 O3 180.0 . 2_676 ?
O3 Ni01 O4 101.38(11) . 2_676 ?
O3 Ni01 O4 78.62(11) 2_676 2_676 ?
O3 Ni01 O4 101.38(11) 2_676 . ?
O3 Ni01 O4 78.62(11) . . ?
O4 Ni01 O4 180.0 2_676 . ?
O2 Ni3 O5 175.03(12) . . ?
O3 Ni3 O2 92.71(12) . . ?
O3 Ni3 O4 83.37(11) . . ?
O3 Ni3 O5 90.41(12) . . ?
O3 Ni3 N2 171.02(15) . . ?
O3 Ni3 N3 90.39(13) . . ?
O4 Ni3 O2 94.02(13) . . ?
O4 Ni3 O5 90.17(12) . . ?
N2 Ni3 O2 92.94(14) . . ?
N2 Ni3 O4 89.28(14) . . ?
N2 Ni3 O5 84.44(14) . . ?
N3 Ni3 O2 89.68(15) . . ?
N3 Ni3 O4 172.87(13) . . ?
N3 Ni3 O5 86.44(14) . . ?
N3 Ni3 N2 96.61(15) . . ?
C21 O1 Ni01 129.4(3) . . ?
C21 O2 Ni3 123.0(3) . . ?
Ni3 O3 Ni01 96.55(12) . . ?
C6 O3 Ni01 136.0(2) . . ?
C6 O3 Ni3 124.3(2) . . ?
Ni3 O4 Ni01 95.08(11) . . ?
C16 O4 Ni01 135.6(3) . . ?
C16 O4 Ni3 123.5(3) . . ?
C11 O5 Ni3 117.3(3) . . ?
C9 O6 H6 109.3 . . ?
C11 N1 C12 121.9(6) . . ?
C11 N1 C13 120.7(5) . . ?
C12 N1 C13 117.0(6) . . ?
C10 N2 Ni3 120.2(3) . . ?
C14 N2 Ni3 121.4(3) . . ?
C14 N2 C10 117.2(4) . . ?
C7 N3 Ni3 123.1(3) . . ?
C7 N3 C8 117.1(4) . . ?
C8 N3 Ni3 119.8(3) . . ?
C2 C1 H1 119.1 . . ?
C2 C1 C6 121.9(4) . . ?
C6 C1 H1 119.1 . . ?
C1 C2 H2 119.9 . . ?
C1 C2 C3 120.2(4) . . ?
C3 C2 H2 119.9 . . ?
C2 C3 H3 120.3 . . ?
C4 C3 C2 119.4(5) . . ?
C4 C3 H3 120.3 . . ?
C3 C4 H4 119.1 . . ?
C3 C4 C5 121.9(5) . . ?
C5 C4 H4 119.1 . . ?
C4 C5 C6 118.8(4) . . ?
C4 C5 C7 116.8(4) . . ?
C6 C5 C7 124.3(4) . . ?
O3 C6 C1 121.1(4) . . ?
O3 C6 C5 121.2(4) . . ?
C1 C6 C5 117.8(4) . . ?
N3 C7 C5 127.4(4) . . ?
N3 C7 H7 116.3 . . ?
C5 C7 H7 116.3 . . ?
N3 C8 H8A 109.2 . . ?
N3 C8 H8B 109.2 . . ?
N3 C8 C9 112.0(4) . . ?
H8A C8 H8B 107.9 . . ?
C9 C8 H8A 109.2 . . ?
C9 C8 H8B 109.2 . . ?
O6 C9 C8 111.1(4) . . ?
O6 C9 H9 106.9 . . ?
O6 C9 C10 111.3(4) . . ?
C8 C9 H9 106.9 . . ?
C10 C9 C8 113.4(4) . . ?
C10 C9 H9 106.9 . . ?
N2 C10 C9 113.3(4) . . ?
N2 C10 H10A 108.9 . . ?
N2 C10 H10B 108.9 . . ?
C9 C10 H10A 108.9 . . ?
C9 C10 H10B 108.9 . . ?
H10A C10 H10B 107.7 . . ?
O5 C11 N1 126.5(5) . . ?
O5 C11 H11 116.8 . . ?
N1 C11 H11 116.8 . . ?
N1 C12 H12A 109.5 . . ?
N1 C12 H12B 109.5 . . ?
N1 C12 H12C 109.5 . . ?
H12A C12 H12B 109.5 . . ?
H12A C12 H12C 109.5 . . ?
H12B C12 H12C 109.5 . . ?
N1 C13 H13A 109.5 . . ?
N1 C13 H13B 109.5 . . ?
N1 C13 H13C 109.5 . . ?
H13A C13 H13B 109.5 . . ?
H13A C13 H13C 109.5 . . ?
H13B C13 H13C 109.5 . . ?
N2 C14 H14 116.4 . . ?
N2 C14 C15 127.2(4) . . ?
C15 C14 H14 116.4 . . ?
C16 C15 C14 124.5(4) . . ?
C20 C15 C14 116.4(4) . . ?
C20 C15 C16 119.1(5) . . ?
O4 C16 C15 121.7(4) . . ?
O4 C16 C17 121.1(4) . . ?
C17 C16 C15 117.3(4) . . ?
C16 C17 H17 119.1 . . ?
C18 C17 C16 121.9(5) . . ?
C18 C17 H17 119.1 . . ?
C17 C18 H18 119.3 . . ?
C17 C18 C19 121.3(5) . . ?
C19 C18 H18 119.3 . . ?
C18 C19 H19 120.9 . . ?
C20 C19 C18 118.3(5) . . ?
C20 C19 H19 120.9 . . ?
C15 C20 H20 118.9 . . ?
C19 C20 C15 122.1(5) . . ?
C19 C20 H20 118.9 . . ?
O1 C21 O2 129.3(4) . . ?
O1 C21 H21 115.4 . . ?
O2 C21 H21 115.4 . . ?
O00B Ni2 O00B 180.0 2_765 . ?
O007 Ni2 O00B 87.38(12) 2_765 2_765 ?
O007 Ni2 O00B 92.62(12) 2_765 . ?
O007 Ni2 O00B 87.38(12) . . ?
O007 Ni2 O00B 92.62(12) . 2_765 ?
O007 Ni2 O007 180.0 2_765 . ?
O008 Ni2 O00B 90.61(12) . 2_765 ?
O008 Ni2 O00B 90.62(12) 2_765 . ?
O008 Ni2 O00B 89.38(12) . . ?
O008 Ni2 O00B 89.39(12) 2_765 2_765 ?
O008 Ni2 O007 79.22(11) 2_765 2_765 ?
O008 Ni2 O007 79.22(11) . . ?
O008 Ni2 O007 100.78(11) 2_765 . ?
O008 Ni2 O007 100.78(11) . 2_765 ?
O008 Ni2 O008 180.0 2_765 . ?
O00E Ni1 O009 174.88(12) . . ?
O007 Ni1 O00E 93.27(13) . . ?
O007 Ni1 O009 89.98(12) . . ?
O008 Ni1 O00E 92.73(13) . . ?
O008 Ni1 O007 83.04(12) . . ?
O008 Ni1 O009 91.58(12) . . ?
O008 Ni1 N00H 91.27(15) . . ?
O008 Ni1 N00K 170.80(16) . . ?
N00H Ni1 O00E 93.32(15) . . ?
N00H Ni1 O007 171.49(15) . . ?
N00H Ni1 O009 83.83(13) . . ?
N00K Ni1 O00E 91.64(15) . . ?
N00K Ni1 O007 88.63(15) . . ?
N00K Ni1 O009 84.49(14) . . ?
N00K Ni1 N00H 96.56(18) . . ?
C010 O00B Ni2 129.6(3) . . ?
C010 O00E Ni1 123.6(3) . . ?
C01J O00I H00I 109.9 . . ?
Ni1 O007 Ni2 95.31(12) . . ?
C00V O007 Ni2 135.0(3) . . ?
C00V O007 Ni1 121.4(3) . . ?
Ni1 O008 Ni2 96.49(12) . . ?
C00O O008 Ni2 134.8(3) . . ?
C00O O008 Ni1 126.0(3) . . ?
C00T O009 Ni1 118.3(3) . . ?
C00Z N00H Ni1 121.2(4) . . ?
C00Z N00H C01K 117.0(5) . . ?
C01K N00H Ni1 121.4(4) . . ?
C00T N00J C01M 120.4(4) . . ?
C00T N00J C01P 121.6(4) . . ?
C01P N00J C01M 118.0(4) . . ?
C01G N00K Ni1 118.9(4) . . ?
C016 N00K Ni1 122.4(3) . . ?
C016 N00K C01G 117.5(5) . . ?
O008 C00O C00U 121.3(4) . . ?
O008 C00O C013 120.7(4) . . ?
C013 C00O C00U 117.9(4) . . ?
C00V C00R C016 123.7(4) . . ?
C01E C00R C00V 119.5(5) . . ?
C01E C00R C016 116.7(5) . . ?
O009 C00T N00J 124.2(4) . . ?
O009 C00T H00T 117.9 . . ?
N00J C00T H00T 117.9 . . ?
C00O C00U C00Z 124.8(4) . . ?
C01O C00U C00O 119.3(5) . . ?
C01O C00U C00Z 115.8(5) . . ?
O007 C00V C00R 121.6(4) . . ?
O007 C00V C019 121.1(4) . . ?
C019 C00V C00R 117.3(4) . . ?
N00H C00Z C00U 128.6(5) . . ?
N00H C00Z H00Z 115.7 . . ?
C00U C00Z H00Z 115.7 . . ?
C00R C01E H01E 119.1 . . ?
C01L C01E C00R 121.9(5) . . ?
C01L C01E H01E 119.1 . . ?
N00K C01G H01A 109.4 . . ?
N00K C01G H01B 109.4 . . ?
N00K C01G C01J 111.2(4) . . ?
H01A C01G H01B 108.0 . . ?
C01J C01G H01A 109.4 . . ?
C01J C01G H01B 109.4 . . ?
C01L C01H H01H 119.7 . . ?
C01L C01H C019 120.5(6) . . ?
C019 C01H H01H 119.7 . . ?
C01Q C01I H01I 119.3 . . ?
C013 C01I H01I 119.3 . . ?
C013 C01I C01Q 121.4(6) . . ?
O00I C01J C01G 111.4(5) . . ?
O00I C01J H01J 105.9 . . ?
O00I C01J C01K 111.3(5) . . ?
C01G C01J H01J 105.9 . . ?
C01G C01J C01K 115.8(5) . . ?
C01K C01J H01J 105.9 . . ?
N00H C01K C01J 113.4(5) . . ?
N00H C01K H01C 108.9 . . ?
N00H C01K H01D 108.9 . . ?
C01J C01K H01C 108.9 . . ?
C01J C01K H01D 108.9 . . ?
H01C C01K H01D 107.7 . . ?
C01E C01L C01H 119.0(5) . . ?
C01E C01L H01L 120.5 . . ?
C01H C01L H01L 120.5 . . ?
N00J C01M H01F 109.5 . . ?
N00J C01M H01G 109.5 . . ?
N00J C01M H01K 109.5 . . ?
H01F C01M H01G 109.5 . . ?
H01F C01M H01K 109.5 . . ?
H01G C01M H01K 109.5 . . ?
C00U C01O H01O 119.3 . . ?
C01Q C01O C00U 121.3(6) . . ?
C01Q C01O H01O 119.3 . . ?
N00J C01P H01M 109.5 . . ?
N00J C01P H01N 109.5 . . ?
N00J C01P H01P 109.5 . . ?
H01M C01P H01N 109.5 . . ?
H01M C01P H01P 109.5 . . ?
H01N C01P H01P 109.5 . . ?
C01I C01Q H01Q 120.6 . . ?
C01O C01Q C01I 118.8(6) . . ?
C01O C01Q H01Q 120.6 . . ?
O00B C010 O00E 129.1(4) . . ?
O00B C010 H010 115.5 . . ?
O00E C010 H010 115.5 . . ?
C00O C013 H013 119.4 . . ?
C01I C013 C00O 121.3(5) . . ?
C01I C013 H013 119.4 . . ?
N00K C016 C00R 126.8(4) . . ?
N00K C016 H016 116.6 . . ?
C00R C016 H016 116.6 . . ?
C00V C019 C01H 121.6(5) . . ?
C00V C019 H019 119.2 . . ?
C01H C019 H019 119.2 . . ?

loop_
_geom_bond_atom_site_label_1
_geom_bond_atom_site_label_2
_geom_bond_distance
_geom_bond_site_symmetry_2
_geom_bond_publ_flag
Ni01 O1 2.085(3) 2_676 ?
Ni01 O1 2.085(3) . ?
Ni01 O3 2.103(3) 2_676 ?
Ni01 O3 2.103(3) . ?
Ni01 O4 2.132(3) 2_676 ?
Ni01 O4 2.132(3) . ?
Ni3 O2 2.054(3) . ?
Ni3 O3 2.008(3) . ?
Ni3 O4 2.027(3) . ?
Ni3 O5 2.229(3) . ?
Ni3 N2 2.025(3) . ?
Ni3 N3 2.014(4) . ?
O1 C21 1.238(5) . ?
O2 C21 1.248(5) . ?
O3 C6 1.322(5) . ?
O4 C16 1.312(5) . ?
O5 C11 1.230(6) . ?
O6 H6 0.8671 . ?
O6 C9 1.414(6) . ?
N1 C11 1.299(6) . ?
N1 C12 1.443(8) . ?
N1 C13 1.453(9) . ?
N2 C10 1.458(6) . ?
N2 C14 1.278(6) . ?
N3 C7 1.275(6) . ?
N3 C8 1.467(5) . ?
C1 H1 0.9300 . ?
C1 C2 1.377(7) . ?
C1 C6 1.391(6) . ?
C2 H2 0.9300 . ?
C2 C3 1.388(8) . ?
C3 H3 0.9300 . ?
C3 C4 1.368(7) . ?
C4 H4 0.9300 . ?
C4 C5 1.398(6) . ?
C5 C6 1.431(6) . ?
C5 C7 1.441(6) . ?
C7 H7 0.9300 . ?
C8 H8A 0.9700 . ?
C8 H8B 0.9700 . ?
C8 C9 1.531(7) . ?
C9 H9 0.9800 . ?
C9 C10 1.528(7) . ?
C10 H10A 0.9700 . ?
C10 H10B 0.9700 . ?
C11 H11 0.9300 . ?
C12 H12A 0.9600 . ?
C12 H12B 0.9600 . ?
C12 H12C 0.9600 . ?
C13 H13A 0.9600 . ?
C13 H13B 0.9600 . ?
C13 H13C 0.9600 . ?
C14 H14 0.9300 . ?
C14 C15 1.447(7) . ?
C15 C16 1.420(6) . ?
C15 C20 1.407(7) . ?
C16 C17 1.407(6) . ?
C17 H17 0.9300 . ?
C17 C18 1.359(7) . ?
C18 H18 0.9300 . ?
C18 C19 1.394(8) . ?
C19 H19 0.9300 . ?
C19 C20 1.368(8) . ?
C20 H20 0.9300 . ?
C21 H21 0.9300 . ?
Ni2 O00B 2.100(3) 2_765 ?
Ni2 O00B 2.100(3) . ?
Ni2 O007 2.096(3) 2_765 ?
Ni2 O007 2.096(3) . ?
Ni2 O008 2.090(3) . ?
Ni2 O008 2.090(3) 2_765 ?
Ni1 O00E 2.067(3) . ?
Ni1 O007 2.029(3) . ?
Ni1 O008 1.997(3) . ?
Ni1 O009 2.215(3) . ?
Ni1 N00H 2.026(4) . ?
Ni1 N00K 2.012(4) . ?
O00B C010 1.228(6) . ?
O00E C010 1.252(6) . ?
O00I H00I 0.8668 . ?
O00I C01J 1.409(6) . ?
O007 C00V 1.330(5) . ?
O008 C00O 1.320(5) . ?
O009 C00T 1.233(5) . ?
N00H C00Z 1.288(7) . ?
N00H C01K 1.455(7) . ?
N00J C00T 1.328(5) . ?
N00J C01M 1.460(7) . ?
N00J C01P 1.443(7) . ?
N00K C01G 1.464(7) . ?
N00K C016 1.274(7) . ?
C00O C00U 1.425(7) . ?
C00O C013 1.402(7) . ?
C00R C00V 1.419(6) . ?
C00R C01E 1.403(7) . ?
C00R C016 1.448(8) . ?
C00T H00T 0.9300 . ?
C00U C00Z 1.440(8) . ?
C00U C01O 1.401(7) . ?
C00V C019 1.390(7) . ?
C00Z H00Z 0.9300 . ?
C01E H01E 0.9300 . ?
C01E C01L 1.365(9) . ?
C01G H01A 0.9700 . ?
C01G H01B 0.9700 . ?
C01G C01J 1.509(9) . ?
C01H H01H 0.9300 . ?
C01H C01L 1.376(9) . ?
C01H C019 1.396(7) . ?
C01I H01I 0.9300 . ?
C01I C01Q 1.387(9) . ?
C01I C013 1.369(7) . ?
C01J H01J 0.9800 . ?
C01J C01K 1.513(9) . ?
C01K H01C 0.9700 . ?
C01K H01D 0.9700 . ?
C01L H01L 0.9300 . ?
C01M H01F 0.9600 . ?
C01M H01G 0.9600 . ?
C01M H01K 0.9600 . ?
C01O H01O 0.9300 . ?
C01O C01Q 1.387(9) . ?
C01P H01M 0.9600 . ?
C01P H01N 0.9600 . ?
C01P H01P 0.9600 . ?
C01Q H01Q 0.9300 . ?
C010 H010 0.9300 . ?
C013 H013 0.9300 . ?
C016 H016 0.9300 . ?
C019 H019 0.9300 . ?

loop_
_geom_torsion_atom_site_label_1
_geom_torsion_atom_site_label_2
_geom_torsion_atom_site_label_3
_geom_torsion_atom_site_label_4
_geom_torsion
_geom_torsion_site_symmetry_1
_geom_torsion_site_symmetry_2
_geom_torsion_site_symmetry_3
_geom_torsion_site_symmetry_4
_geom_torsion_publ_flag
Ni01 O1 C21 O2 -13.6(8) . . . . ?
Ni01 O3 C6 C1 -1.2(6) . . . . ?
Ni01 O3 C6 C5 177.7(3) . . . . ?
Ni01 O4 C16 C15 171.8(3) . . . . ?
Ni01 O4 C16 C17 -7.9(6) . . . . ?
Ni3 O2 C21 O1 14.3(8) . . . . ?
Ni3 O3 C6 C1 153.4(3) . . . . ?
Ni3 O3 C6 C5 -27.7(5) . . . . ?
Ni3 O4 C16 C15 25.9(5) . . . . ?
Ni3 O4 C16 C17 -153.8(3) . . . . ?
Ni3 O5 C11 N1 -143.6(4) . . . . ?
Ni3 N2 C10 C9 -44.8(5) . . . . ?
Ni3 N2 C14 C15 -13.9(7) . . . . ?
Ni3 N3 C7 C5 2.7(7) . . . . ?
Ni3 N3 C8 C9 48.9(5) . . . . ?
O4 C16 C17 C18 177.8(5) . . . . ?
O6 C9 C10 N2 -56.1(5) . . . . ?
N2 C14 C15 C16 -10.7(8) . . . . ?
N2 C14 C15 C20 172.9(5) . . . . ?
N3 C8 C9 O6 54.2(6) . . . . ?
N3 C8 C9 C10 -72.0(6) . . . . ?
C1 C2 C3 C4 0.3(8) . . . . ?
C2 C1 C6 O3 -179.4(4) . . . . ?
C2 C1 C6 C5 1.7(6) . . . . ?
C2 C3 C4 C5 2.0(8) . . . . ?
C3 C4 C5 C6 -2.4(7) . . . . ?
C3 C4 C5 C7 179.5(5) . . . . ?
C4 C5 C6 O3 -178.4(4) . . . . ?
C4 C5 C6 C1 0.6(6) . . . . ?
C4 C5 C7 N3 -167.8(5) . . . . ?
C6 C1 C2 C3 -2.2(7) . . . . ?
C6 C5 C7 N3 14.3(7) . . . . ?
C7 N3 C8 C9 -128.8(5) . . . . ?
C7 C5 C6 O3 -0.5(6) . . . . ?
C7 C5 C6 C1 178.5(4) . . . . ?
C8 N3 C7 C5 -179.6(4) . . . . ?
C8 C9 C10 N2 70.0(5) . . . . ?
C10 N2 C14 C15 178.3(4) . . . . ?
C12 N1 C11 O5 177.4(6) . . . . ?
C13 N1 C11 O5 4.4(9) . . . . ?
C14 N2 C10 C9 123.2(5) . . . . ?
C14 C15 C16 O4 4.1(7) . . . . ?
C14 C15 C16 C17 -176.2(4) . . . . ?
C14 C15 C20 C19 178.1(6) . . . . ?
C15 C16 C17 C18 -1.9(7) . . . . ?
C16 C15 C20 C19 1.6(9) . . . . ?
C16 C17 C18 C19 2.0(9) . . . . ?
C17 C18 C19 C20 -0.3(10) . . . . ?
C18 C19 C20 C15 -1.5(10) . . . . ?
C20 C15 C16 O4 -179.6(4) . . . . ?
C20 C15 C16 C17 0.1(7) . . . . ?
Ni2 O00B C010 O00E 1.8(8) . . . . ?
Ni2 O007 C00V C00R -172.5(3) . . . . ?
Ni2 O007 C00V C019 8.3(6) . . . . ?
Ni2 O008 C00O C00U 178.3(3) . . . . ?
Ni2 O008 C00O C013 -4.0(6) . . . . ?
Ni1 O00E C010 O00B 1.9(8) . . . . ?
Ni1 O007 C00V C00R -32.6(5) . . . . ?
Ni1 O007 C00V C019 148.2(3) . . . . ?
Ni1 O008 C00O C00U 21.4(5) . . . . ?
Ni1 O008 C00O C013 -160.9(3) . . . . ?
Ni1 O009 C00T N00J 152.7(4) . . . . ?
Ni1 N00H C00Z C00U -8.8(6) . . . . ?
Ni1 N00H C01K C01J -38.8(6) . . . . ?
Ni1 N00K C01G C01J 51.2(5) . . . . ?
Ni1 N00K C016 C00R 11.2(7) . . . . ?
O00I C01J C01K N00H -61.9(6) . . . . ?
O007 C00V C019 C01H -177.0(4) . . . . ?
O008 C00O C00U C00Z 1.3(6) . . . . ?
O008 C00O C00U C01O 177.6(4) . . . . ?
O008 C00O C013 C01I -177.3(4) . . . . ?
N00K C01G C01J O00I 54.8(6) . . . . ?
N00K C01G C01J C01K -73.6(6) . . . . ?
C00O C00U C00Z N00H -7.8(7) . . . . ?
C00O C00U C01O C01Q -0.2(8) . . . . ?
C00R C00V C019 C01H 3.8(7) . . . . ?
C00R C01E C01L C01H 3.2(10) . . . . ?
C00U C00O C013 C01I 0.5(7) . . . . ?
C00U C01O C01Q C01I 0.2(9) . . . . ?
C00V C00R C01E C01L -2.0(8) . . . . ?
C00V C00R C016 N00K 12.8(8) . . . . ?
C00Z N00H C01K C01J 134.4(5) . . . . ?
C00Z C00U C01O C01Q 176.4(5) . . . . ?
C01E C00R C00V O007 179.3(4) . . . . ?
C01E C00R C00V C019 -1.5(7) . . . . ?
C01E C00R C016 N00K -167.1(5) . . . . ?
C01G N00K C016 C00R 178.7(5) . . . . ?
C01G C01J C01K N00H 66.6(7) . . . . ?
C01K N00H C00Z C00U 178.1(5) . . . . ?
C01L C01H C019 C00V -2.7(9) . . . . ?
C01M N00J C00T O009 -179.3(5) . . . . ?
C01O C00U C00Z N00H 175.8(5) . . . . ?
C01P N00J C00T O009 -0.7(8) . . . . ?
C01Q C01I C013 C00O -0.5(8) . . . . ?
C013 C00O C00U C00Z -176.4(4) . . . . ?
C013 C00O C00U C01O -0.1(6) . . . . ?
C013 C01I C01Q C01O 0.2(9) . . . . ?
C016 N00K C01G C01J -116.8(5) . . . . ?
C016 C00R C00V O007 -0.6(7) . . . . ?
C016 C00R C00V C019 178.6(4) . . . . ?
C016 C00R C01E C01L 177.9(5) . . . . ?
C019 C01H C01L C01E -0.9(9) . . . . ?
